data_4329113
loop_
_publ_author_name
'Guo-Hong Tao'
'Damon A. Parrish'
'Jean'ne M. Shreeve'

_publ_contact_author_address
;
Laboratory for the Structure of Matter
Naval Research Laboratory
Washington, DC 20375
;
_publ_contact_author_email damon.parrish@nrl.navy.mil
_publ_contact_author_fax 202-767-6874
_publ_contact_author_name 'Dr Damon A. Parrish'
_publ_contact_author_phone 202-404-2141
_publ_section_title
;
 Nitrogen-Rich 5-(1-Methylhydrazinyl)tetrazole and its Copper and Silver
 Complexes
;
_journal_name_full 'Inorganic Chemistry'
_journal_page_first 5305
_journal_page_last 5312
_journal_paper_doi 10.1021/ic300242e
_journal_volume 51
_journal_year 2012
_chemical_formula_moiety 'C2 H5 Ag N6, H2 O1'
_chemical_formula_sum 'C2 H7 Ag N6 O'
_chemical_formula_weight 239.01
_chemical_name_systematic
; 
 Silver(I) 5-(1-methylhydrazinyl)tetrazol-1-ide hydrate 
;
_space_group_IT_number 14
_symmetry_cell_setting monoclinic
_symmetry_space_group_name_Hall '-P 2ybc'
_symmetry_space_group_name_H-M 'P 1 21/c 1'
_atom_sites_solution_hydrogens geom
_atom_sites_solution_primary direct
_atom_sites_solution_secondary difmap
_audit_creation_date 2008-09-16
_audit_creation_method 'from SHELXTL CIF, local template and enCIFer'
_cell_angle_alpha 90.00
_cell_angle_beta 104.003(4)
_cell_angle_gamma 90.00
_cell_formula_units_Z 4
_cell_length_a 6.1635(6)
_cell_length_b 15.8852(15)
_cell_length_c 6.7800(7)
_cell_measurement_temperature 296(2)
_cell_volume 644.09(11)
_computing_cell_refinement 'Bruker APEX2 v2008.4-0 (Bruker, 2007)'
_computing_data_collection 'Bruker APEX2 v2008.4-0 (Bruker, 2007)'
_computing_data_reduction
;
Bruker SAINT v7.53A (Bruker, 2007), Bruker XPREP v2008/2 (Bruker, 2007)
;
_computing_molecular_graphics 'Bruker SHELXTL v6.12 (Bruker, 2000b)'
_computing_publication_material 'Bruker SHELXTL v6.12 (Bruker, 2000b)'
_computing_structure_refinement 'Bruker SHELXTL v6.12 (Bruker, 2000b)'
_computing_structure_solution 'Bruker SHELXTL v6.12 (Bruker, 2000b)'
_diffrn_ambient_temperature 173(2)
_diffrn_measured_fraction_theta_full 0.917
_diffrn_measured_fraction_theta_max 0.917
_diffrn_measurement_device 'Bruker PLATINUM 135 CCD'
_diffrn_measurement_method '\w scans'
_diffrn_radiation_monochromator 'Helios optics'
_diffrn_radiation_source 'rotating anode'
_diffrn_radiation_type CuK\a
_diffrn_radiation_wavelength 1.54178
_diffrn_reflns_av_R_equivalents 0.0469
_diffrn_reflns_av_sigmaI/netI 0.0472
_diffrn_reflns_limit_h_max 7
_diffrn_reflns_limit_h_min -5
_diffrn_reflns_limit_k_max 17
_diffrn_reflns_limit_k_min -17
_diffrn_reflns_limit_l_max 7
_diffrn_reflns_limit_l_min -7
_diffrn_reflns_number 2906
_diffrn_reflns_theta_full 67.46
_diffrn_reflns_theta_max 67.46
_diffrn_reflns_theta_min 5.57
_exptl_absorpt_coefficient_mu 24.671
_exptl_absorpt_correction_T_max 0.753
_exptl_absorpt_correction_T_min 0.297
_exptl_absorpt_correction_type multi-scan
_exptl_absorpt_process_details 'SADABS v2008/1 (Bruker, 2007)'
_exptl_crystal_colour colorless
_exptl_crystal_density_diffrn 2.465
_exptl_crystal_description 'thin plate'
_exptl_crystal_F_000 464
_exptl_crystal_size_max 0.37
_exptl_crystal_size_mid 0.26
_exptl_crystal_size_min 0.02
_refine_diff_density_max 0.835
_refine_diff_density_min -1.397
_refine_diff_density_rms 0.222
_refine_ls_extinction_method none
_refine_ls_goodness_of_fit_ref 1.094
_refine_ls_hydrogen_treatment mixed
_refine_ls_matrix_type full
_refine_ls_number_parameters 99
_refine_ls_number_reflns 1065
_refine_ls_number_restraints 4
_refine_ls_restrained_S_all 1.092
_refine_ls_R_factor_all 0.0383
_refine_ls_R_factor_gt 0.0382
_refine_ls_shift/su_max 0.000
_refine_ls_shift/su_mean 0.000
_refine_ls_structure_factor_coef Fsqd
_refine_ls_weighting_details 'calc w=1/[\s^2^(Fo^2^)+(0.0638P)^2^+1.2027P] where P=(Fo^2^+2Fc^2^)/3'
_refine_ls_weighting_scheme calc
_refine_ls_wR_factor_gt 0.1057
_refine_ls_wR_factor_ref 0.1058
_reflns_number_gt 1060
_reflns_number_total 1065
_reflns_threshold_expression I>2\s(I)
_cod_data_source_file ic300242e_si_002_1.cif
_cod_data_source_block shrv19
_cod_database_code 4329113

loop_
_symmetry_equiv_pos_as_xyz
'x, y, z'
'-x, y+1/2, -z+1/2'
'-x, -y, -z'
'x, -y-1/2, z-1/2'

loop_
_atom_site_label
_atom_site_type_symbol
_atom_site_fract_x
_atom_site_fract_y
_atom_site_fract_z
_atom_site_U_iso_or_equiv
_atom_site_adp_type
_atom_site_occupancy
_atom_site_symmetry_multiplicity
_atom_site_calc_flag
_atom_site_refinement_flags
Ag Ag 0.55214(5) 0.25832(3) 0.12936(5) 0.0282(2) Uani 1 1 d .
N1 N 0.2367(6) 0.2106(2) -0.0374(5) 0.0201(8) Uani 1 1 d .
N2 N 0.1512(7) 0.1313(3) -0.0724(6) 0.0248(8) Uani 1 1 d .
N3 N -0.0603(7) 0.1365(3) -0.1622(6) 0.0270(10) Uani 1 1 d .
N4 N -0.1195(6) 0.2186(3) -0.1887(6) 0.0217(8) Uani 1 1 d .
C5 C 0.0645(7) 0.2634(3) -0.1117(7) 0.0180(11) Uani 1 1 d .
N6 N 0.0856(7) 0.3473(3) -0.1105(6) 0.0275(9) Uani 1 1 d .
N7 N 0.2937(6) 0.3802(2) -0.0018(6) 0.0247(8) Uani 1 1 d D
H7A H 0.353(8) 0.418(2) -0.068(7) 0.030 Uiso 1 1 d D
H7B H 0.273(8) 0.406(3) 0.108(5) 0.030 Uiso 1 1 d D
C8 C -0.1041(8) 0.4041(3) -0.1673(7) 0.0281(10) Uani 1 1 d .
H8A H -0.2231 0.3768 -0.2639 0.042 Uiso 1 1 calc R
H8B H -0.0599 0.4541 -0.2271 0.042 Uiso 1 1 calc R
H8C H -0.1545 0.4189 -0.0486 0.042 Uiso 1 1 calc R
O1S O -0.4020(6) 0.0053(2) -0.1975(5) 0.0342(8) Uiso 1 1 d D
H1SB H -0.299(7) 0.041(3) -0.195(9) 0.051 Uiso 1 1 d D
H1SA H -0.376(11) -0.019(3) -0.083(4) 0.051 Uiso 1 1 d D

loop_
_atom_site_aniso_label
_atom_site_aniso_U_11
_atom_site_aniso_U_22
_atom_site_aniso_U_33
_atom_site_aniso_U_23
_atom_site_aniso_U_13
_atom_site_aniso_U_12
Ag 0.0141(3) 0.0315(3) 0.0337(4) 0.00173(11) -0.0046(2) -0.00072(11)
N1 0.0159(18) 0.0147(19) 0.0263(18) -0.0006(14) -0.0013(14) 0.0028(15)
N2 0.0158(19) 0.021(2) 0.0316(19) 0.0028(16) -0.0049(15) -0.0008(15)
N3 0.024(2) 0.023(2) 0.0308(19) -0.0015(17) 0.0020(16) -0.0047(16)
N4 0.0139(19) 0.019(2) 0.0277(19) 0.0000(16) -0.0039(16) -0.0011(16)
C5 0.007(3) 0.022(2) 0.023(3) -0.0005(15) -0.003(2) 0.0008(15)
N6 0.0155(18) 0.017(2) 0.043(2) -0.0008(16) -0.0054(16) 0.0006(16)
N7 0.0187(19) 0.017(2) 0.034(2) 0.0006(16) -0.0023(15) -0.0024(15)
C8 0.023(2) 0.022(3) 0.035(2) 0.002(2) -0.0041(18) 0.006(2)

loop_
_atom_type_symbol
_atom_type_description
_atom_type_scat_dispersion_real
_atom_type_scat_dispersion_imag
_atom_type_scat_source
C C 0.0181 0.0091 'International Tables Vol C Tables 4.2.6.8 and 6.1.1.4'
H H 0.0000 0.0000 'International Tables Vol C Tables 4.2.6.8 and 6.1.1.4'
N N 0.0311 0.0180 'International Tables Vol C Tables 4.2.6.8 and 6.1.1.4'
O O 0.0492 0.0322 'International Tables Vol C Tables 4.2.6.8 and 6.1.1.4'
Ag Ag 0.1306 4.2820 'International Tables Vol C Tables 4.2.6.8 and 6.1.1.4'

loop_
_geom_angle_atom_site_label_1
_geom_angle_atom_site_label_2
_geom_angle_atom_site_label_3
_geom_angle
_geom_angle_site_symmetry_1
_geom_angle_site_symmetry_3
N4 Ag N1 169.06(15) 4_666 .
N4 Ag N7 120.06(14) 4_666 .
N1 Ag N7 70.75(13) . .
C5 N1 N2 105.9(4) . .
C5 N1 Ag 120.6(3) . .
N2 N1 Ag 133.1(3) . .
N3 N2 N1 108.9(4) . .
N2 N3 N4 109.3(4) . .
C5 N4 N3 106.6(4) . .
C5 N4 Ag 137.1(3) . 4_465
N3 N4 Ag 115.5(3) . 4_465
N4 C5 N6 127.3(4) . .
N4 C5 N1 109.3(4) . .
N6 C5 N1 123.3(4) . .
C5 N6 N7 116.4(4) . .
C5 N6 C8 123.1(4) . .
N7 N6 C8 118.6(4) . .
N6 N7 Ag 108.3(3) . .
N6 N7 H7A 115(3) . .
Ag N7 H7A 114(3) . .
N6 N7 H7B 108(3) . .
Ag N7 H7B 105(3) . .
H7A N7 H7B 106(5) . .
N6 C8 H8A 109.5 . .
N6 C8 H8B 109.5 . .
H8A C8 H8B 109.5 . .
N6 C8 H8C 109.5 . .
H8A C8 H8C 109.5 . .
H8B C8 H8C 109.5 . .
H1SB O1S H1SA 108(6) . .

loop_
_geom_bond_atom_site_label_1
_geom_bond_atom_site_label_2
_geom_bond_distance
_geom_bond_site_symmetry_2
Ag N4 2.132(4) 4_666
Ag N1 2.138(4) .
Ag N7 2.528(4) .
N1 C5 1.350(6) .
N1 N2 1.364(5) .
N2 N3 1.301(6) .
N3 N4 1.354(6) .
N4 C5 1.334(6) .
N4 Ag 2.132(4) 4_465
C5 N6 1.339(7) .
N6 N7 1.416(5) .
N6 C8 1.453(6) .
N7 H7A 0.88(5) .
N7 H7B 0.88(5) .
C8 H8A 0.9600 .
C8 H8B 0.9600 .
C8 H8C 0.9600 .
O1S H1SB 0.85(5) .
O1S H1SA 0.85(5) .

loop_
_geom_hbond_atom_site_label_D
_geom_hbond_atom_site_label_H
_geom_hbond_atom_site_label_A
_geom_hbond_distance_DH
_geom_hbond_distance_HA
_geom_hbond_distance_DA
_geom_hbond_angle_DHA
_geom_hbond_site_symmetry_A
N7 H7A O1S 0.8800(11) 2.186(16) 3.035(5) 162(5) 2_554
N7 H7B O1S 0.8800(11) 2.54(5) 3.034(5) 116(4) 4_666
O1S H1SA N2 0.8500(11) 2.34(4) 3.013(5) 136(5) 3
O1S H1SB N3 0.8500(11) 2.086(9) 2.932(6) 173(6) .

loop_
_geom_torsion_atom_site_label_1
_geom_torsion_atom_site_label_2
_geom_torsion_atom_site_label_3
_geom_torsion_atom_site_label_4
_geom_torsion
_geom_torsion_site_symmetry_1
_geom_torsion_site_symmetry_4
N4 Ag N1 C5 167.1(6) 4_666 .
N7 Ag N1 C5 -4.5(3) . .
N4 Ag N1 N2 -3.8(9) 4_666 .
N7 Ag N1 N2 -175.4(4) . .
C5 N1 N2 N3 -0.1(5) . .
Ag N1 N2 N3 171.8(3) . .
N1 N2 N3 N4 0.0(5) . .
N2 N3 N4 C5 0.1(5) . .
N2 N3 N4 Ag 171.7(3) . 4_465
N3 N4 C5 N6 177.8(4) . .
Ag N4 C5 N6 9.0(8) 4_465 .
N3 N4 C5 N1 -0.1(5) . .
Ag N4 C5 N1 -168.9(3) 4_465 .
N2 N1 C5 N4 0.1(5) . .
Ag N1 C5 N4 -173.0(3) . .
N2 N1 C5 N6 -177.9(4) . .
Ag N1 C5 N6 9.0(6) . .
N4 C5 N6 N7 174.1(4) . .
N1 C5 N6 N7 -8.3(7) . .
N4 C5 N6 C8 10.2(8) . .
N1 C5 N6 C8 -172.2(4) . .
C5 N6 N7 Ag 3.6(5) . .
C8 N6 N7 Ag 168.3(3) . .
N4 Ag N7 N6 -177.8(3) 4_666 .
N1 Ag N7 N6 0.4(3) . .
